data_4082873
loop_
_publ_author_name
'Escol\`a, Anna'
'Crespo, Margarita'
'Quirante, Josefina'
'Cort\'es, Rold\'an'
'Jayaraman, Anusha'
'Bad\'ia, Josefa'
'Baldom\`a, Laura'
'Calvet, Teresa'
'Font-Bard\'ia, Merc\`e'
'Cascante, Marta'

_publ_section_title
;
 Exploring the Scope of [Pt2(4-FC6H4)4(\m-SEt2)2] as a Precursor for New
 Organometallic Platinum(II) and Platinum(IV) Antitumor Agents
;
_journal_issue 7
_journal_name_full Organometallics
_journal_page_first 1740
_journal_paper_doi 10.1021/om5000908
_journal_volume 33
_journal_year 2014
_chemical_formula_moiety 'C32 H36 F4 Pt2 S2, C H2 Cl2'
_chemical_formula_sum 'C33 H38 Cl2 F4 Pt2 S2'
_chemical_formula_weight 1035.83
_chemical_name_systematic
;
 ?
;
_space_group_IT_number 4
_symmetry_cell_setting monoclinic
_symmetry_space_group_name_Hall 'P 2yb'
_symmetry_space_group_name_H-M 'P 1 21 1'
_atom_sites_solution_hydrogens geom
_atom_sites_solution_primary direct
_atom_sites_solution_secondary difmap
_audit_creation_method SHELXL-97
_cell_angle_alpha 90.00
_cell_angle_beta 110.711(2)
_cell_angle_gamma 90.00
_cell_formula_units_Z 2
_cell_length_a 9.2594(5)
_cell_length_b 16.0522(9)
_cell_length_c 12.3959(7)
_cell_measurement_reflns_used 9955
_cell_measurement_temperature 100(2)
_cell_measurement_theta_max 25.09
_cell_measurement_theta_min 2.54
_cell_volume 1723.38(17)
_computing_structure_refinement 'SHELXL-97 (Sheldrick, 1997)'
_diffrn_ambient_temperature 100(2)
_diffrn_measured_fraction_theta_full 0.999
_diffrn_measured_fraction_theta_max 0.999
_diffrn_measurement_device_type 'D8 VENTURE'
_diffrn_radiation_monochromator multilayer
_diffrn_radiation_source 'high brilliance Incoatec Microfocus Source '
_diffrn_radiation_type MoK\a
_diffrn_radiation_wavelength 0.71073
_diffrn_reflns_av_R_equivalents 0.0155
_diffrn_reflns_av_sigmaI/netI 0.0240
_diffrn_reflns_limit_h_max 10
_diffrn_reflns_limit_h_min -11
_diffrn_reflns_limit_k_max 19
_diffrn_reflns_limit_k_min -19
_diffrn_reflns_limit_l_max 14
_diffrn_reflns_limit_l_min 0
_diffrn_reflns_number 6103
_diffrn_reflns_theta_full 25.10
_diffrn_reflns_theta_max 25.10
_diffrn_reflns_theta_min 2.17
_exptl_absorpt_coefficient_mu 8.429
_exptl_absorpt_correction_T_max 0.7452
_exptl_absorpt_correction_T_min 0.4347
_exptl_absorpt_correction_type multi-scan
_exptl_absorpt_process_details sadabs
_exptl_crystal_density_diffrn 1.996
_exptl_crystal_density_method 'not measured'
_exptl_crystal_description prism
_exptl_crystal_F_000 988
_exptl_crystal_size_max 0.20
_exptl_crystal_size_mid 0.15
_exptl_crystal_size_min 0.14
_refine_diff_density_max 0.980
_refine_diff_density_min -0.815
_refine_diff_density_rms 0.149
_refine_ls_abs_structure_details 'Flack H D (1983), Acta Cryst. A39, 876-881'
_refine_ls_abs_structure_Flack 0.481(18)
_refine_ls_extinction_method none
_refine_ls_goodness_of_fit_ref 1.052
_refine_ls_hydrogen_treatment mixed
_refine_ls_matrix_type full
_refine_ls_number_parameters 393
_refine_ls_number_reflns 3176
_refine_ls_number_restraints 1
_refine_ls_restrained_S_all 1.052
_refine_ls_R_factor_all 0.0238
_refine_ls_R_factor_gt 0.0235
_refine_ls_shift/su_max 0.001
_refine_ls_shift/su_mean 0.000
_refine_ls_structure_factor_coef Fsqd
_refine_ls_weighting_details 'calc w=1/[\s^2^(Fo^2^)+(0.0433P)^2^+0.0000P] where P=(Fo^2^+2Fc^2^)/3'
_refine_ls_weighting_scheme calc
_refine_ls_wR_factor_gt 0.0536
_refine_ls_wR_factor_ref 0.0539
_reflns_number_gt 3124
_reflns_number_total 3176
_reflns_threshold_expression >2sigma(I)
_cod_data_source_file om5000908_si_002.cif
_cod_data_source_block mo_iajrb45_0ma
_cod_depositor_comments 'Adding full bibliography for 4082873.cif.'
_cod_original_sg_symbol_H-M P21
_cod_database_code 4082873

loop_
_symmetry_equiv_pos_as_xyz
'x, y, z'
'-x, y+1/2, -z'

loop_
_atom_site_label
_atom_site_type_symbol
_atom_site_fract_x
_atom_site_fract_y
_atom_site_fract_z
_atom_site_U_iso_or_equiv
_atom_site_adp_type
_atom_site_occupancy
_atom_site_symmetry_multiplicity
_atom_site_calc_flag
_atom_site_refinement_flags
Pt1 Pt 0.61738(3) 0.446598(15) 0.291705(18) 0.01181(8) Uani 1 1 d .
Pt2 Pt 0.62195(3) 0.556836(13) 0.039565(18) 0.01197(8) Uani 1 1 d .
S1 S 0.77588(19) 0.53978(14) 0.23681(14) 0.0142(4) Uani 1 1 d .
S2 S 0.46113(19) 0.46779(13) 0.09785(14) 0.0118(4) Uani 1 1 d .
F1 F 1.0692(7) 0.4249(4) 0.7934(4) 0.0552(18) Uani 1 1 d .
F2 F 0.1458(6) 0.2174(4) 0.3952(4) 0.0483(15) Uani 1 1 d .
F3 F 1.1276(6) 0.7572(3) -0.0615(5) 0.0406(12) Uani 1 1 d .
F4 F 0.1672(6) 0.5455(4) -0.4623(3) 0.0395(13) Uani 1 1 d .
C1 C 0.7645(8) 0.4391(6) 0.4561(6) 0.0240(17) Uani 1 1 d .
C2 C 0.7493(10) 0.4900(5) 0.5414(6) 0.0264(17) Uani 1 1 d .
H2 H 0.6656 0.5282 0.5220 0.032 Uiso 1 1 calc R
C3 C 0.8520(11) 0.4873(6) 0.6542(7) 0.038(2) Uani 1 1 d .
H3 H 0.8419 0.5243 0.7109 0.045 Uiso 1 1 calc R
C4 C 0.9686(9) 0.4295(7) 0.6814(7) 0.039(3) Uani 1 1 d .
C5 C 0.9898(9) 0.3762(6) 0.6017(7) 0.037(2) Uani 1 1 d .
H5 H 1.0732 0.3377 0.6234 0.045 Uiso 1 1 calc R
C6 C 0.8872(8) 0.3795(6) 0.4889(7) 0.0268(17) Uani 1 1 d .
H6 H 0.8985 0.3420 0.4331 0.032 Uiso 1 1 calc R
C7 C 0.4695(8) 0.3716(5) 0.3305(6) 0.0174(14) Uani 1 1 d .
C8 C 0.4555(10) 0.2865(5) 0.2983(6) 0.0268(17) Uani 1 1 d .
H8 H 0.5209 0.2646 0.2610 0.032 Uiso 1 1 calc R
C10 C 0.2550(9) 0.2683(6) 0.3742(7) 0.0306(19) Uani 1 1 d .
C9 C 0.3496(10) 0.2341(5) 0.3196(6) 0.0324(18) Uani 1 1 d .
H9 H 0.3417 0.1771 0.2978 0.039 Uiso 1 1 calc R
C11 C 0.2667(8) 0.3490(5) 0.4101(6) 0.0218(16) Uani 1 1 d .
H11 H 0.2039 0.3697 0.4503 0.026 Uiso 1 1 calc R
C12 C 0.3726(8) 0.4003(5) 0.3865(6) 0.0212(15) Uani 1 1 d .
H12 H 0.3792 0.4571 0.4094 0.025 Uiso 1 1 calc R
C13 C 0.7815(8) 0.6272(5) 0.0021(5) 0.0155(14) Uani 1 1 d .
C14 C 0.8287(9) 0.7032(5) 0.0517(6) 0.0232(16) Uani 1 1 d .
H14 H 0.7816 0.7258 0.1020 0.028 Uiso 1 1 calc R
C15 C 0.9453(9) 0.7486(5) 0.0301(7) 0.0241(16) Uani 1 1 d .
H15 H 0.9778 0.8013 0.0651 0.029 Uiso 1 1 calc R
C16 C 1.0102(8) 0.7147(5) -0.0428(7) 0.0242(16) Uani 1 1 d .
C17 C 0.9715(9) 0.6394(5) -0.0931(7) 0.0252(17) Uani 1 1 d .
H17 H 1.0216 0.6170 -0.1415 0.030 Uiso 1 1 calc R
C18 C 0.8536(8) 0.5955(5) -0.0707(6) 0.0215(15) Uani 1 1 d .
H18 H 0.8222 0.5428 -0.1061 0.026 Uiso 1 1 calc R
C19 C 0.4783(7) 0.5599(6) -0.1276(5) 0.0155(13) Uani 1 1 d .
C20 C 0.5018(9) 0.5032(5) -0.2064(6) 0.0268(17) Uani 1 1 d .
H20 H 0.5907 0.4685 -0.1827 0.032 Uiso 1 1 calc R
C21 C 0.3957(10) 0.4973(6) -0.3197(7) 0.0304(18) Uani 1 1 d .
H21 H 0.4085 0.4577 -0.3725 0.036 Uiso 1 1 calc R
C22 C 0.2707(9) 0.5519(6) -0.3514(6) 0.0250(17) Uani 1 1 d .
C23 C 0.2429(9) 0.6072(5) -0.2780(7) 0.0283(17) Uani 1 1 d .
H23 H 0.1545 0.6422 -0.3025 0.034 Uiso 1 1 calc R
C24 C 0.3500(8) 0.6108(5) -0.1642(6) 0.0221(15) Uani 1 1 d .
H24 H 0.3334 0.6492 -0.1114 0.026 Uiso 1 1 calc R
C25 C 0.9650(8) 0.4998(5) 0.2548(6) 0.0174(14) Uani 1 1 d .
H25A H 1.0236 0.5417 0.2284 0.021 Uiso 1 1 calc R
H25B H 1.0225 0.4882 0.3374 0.021 Uiso 1 1 calc R
C26 C 0.9493(9) 0.4203(6) 0.1853(7) 0.0270(19) Uani 1 1 d .
H26A H 0.8829 0.3809 0.2064 0.041 Uiso 1 1 calc R
H26B H 1.0515 0.3954 0.2017 0.041 Uiso 1 1 calc R
H26C H 0.9034 0.4332 0.1029 0.041 Uiso 1 1 calc R
C27 C 0.8269(8) 0.6306(5) 0.3284(6) 0.0198(15) Uani 1 1 d .
H27A H 0.8792 0.6134 0.4096 0.024 Uiso 1 1 calc R
H27B H 0.8990 0.6661 0.3058 0.024 Uiso 1 1 calc R
C28 C 0.6813(9) 0.6799(5) 0.3170(7) 0.0254(16) Uani 1 1 d .
H28A H 0.6244 0.6920 0.2354 0.038 Uiso 1 1 calc R
H28B H 0.7100 0.7323 0.3598 0.038 Uiso 1 1 calc R
H28C H 0.6160 0.6471 0.3484 0.038 Uiso 1 1 calc R
C29 C 0.4085(9) 0.3743(5) 0.0132(6) 0.0208(16) Uani 1 1 d .
H29A H 0.3447 0.3388 0.0440 0.025 Uiso 1 1 calc R
H29B H 0.3457 0.3890 -0.0673 0.025 Uiso 1 1 calc R
C30 C 0.5502(8) 0.3258(5) 0.0147(6) 0.0237(16) Uani 1 1 d .
H30A H 0.6147 0.3613 -0.0143 0.035 Uiso 1 1 calc R
H30B H 0.5178 0.2765 -0.0345 0.035 Uiso 1 1 calc R
H30C H 0.6095 0.3085 0.0938 0.035 Uiso 1 1 calc R
C31 C 0.2699(8) 0.5084(5) 0.0777(6) 0.0210(15) Uani 1 1 d .
H31A H 0.2142 0.5205 -0.0049 0.025 Uiso 1 1 calc R
H31B H 0.2100 0.4663 0.1026 0.025 Uiso 1 1 calc R
C32 C 0.2847(9) 0.5871(5) 0.1479(6) 0.0240(17) Uani 1 1 d .
H32A H 0.3530 0.5768 0.2275 0.036 Uiso 1 1 calc R
H32B H 0.1826 0.6040 0.1471 0.036 Uiso 1 1 calc R
H32C H 0.3282 0.6316 0.1145 0.036 Uiso 1 1 calc R
Cl1 Cl 0.3275(3) 0.79653(16) 0.24498(17) 0.0345(4) Uani 1 1 d .
Cl2 Cl 0.2728(3) 0.68395(18) 0.4125(2) 0.0433(6) Uani 1 1 d .
C1W C 0.3598(9) 0.7784(6) 0.3911(6) 0.0303(18) Uani 1 1 d .
H1W1 H 0.3174 0.8255 0.4222 0.036 Uiso 1 1 calc R
H1W2 H 0.4724 0.7758 0.4344 0.036 Uiso 1 1 calc R

loop_
_atom_site_aniso_label
_atom_site_aniso_U_11
_atom_site_aniso_U_22
_atom_site_aniso_U_33
_atom_site_aniso_U_23
_atom_site_aniso_U_13
_atom_site_aniso_U_12
Pt1 0.01151(14) 0.01451(13) 0.00875(13) 0.00024(8) 0.00276(10) -0.00092(9)
Pt2 0.01135(13) 0.01441(14) 0.00923(13) 0.00053(8) 0.00251(10) -0.00114(9)
S1 0.0119(7) 0.0199(11) 0.0102(7) -0.0021(6) 0.0029(6) -0.0033(6)
S2 0.0118(7) 0.0138(10) 0.0088(7) -0.0004(6) 0.0022(6) -0.0010(6)
F1 0.044(3) 0.085(5) 0.020(2) 0.019(3) -0.011(2) -0.025(3)
F2 0.044(3) 0.061(4) 0.038(3) 0.006(3) 0.013(3) -0.030(3)
F3 0.025(2) 0.036(3) 0.067(3) 0.015(2) 0.024(2) -0.006(2)
F4 0.042(3) 0.053(3) 0.013(2) 0.003(2) -0.0042(19) -0.012(3)
C1 0.021(4) 0.032(5) 0.019(3) 0.009(4) 0.008(3) 0.000(4)
C2 0.034(4) 0.025(4) 0.018(4) 0.002(3) 0.007(3) -0.004(3)
C3 0.049(6) 0.041(5) 0.024(4) -0.005(4) 0.013(4) -0.018(4)
C4 0.023(4) 0.067(7) 0.020(4) 0.020(4) -0.004(3) -0.020(4)
C5 0.020(4) 0.057(6) 0.030(4) 0.020(4) 0.003(3) 0.002(4)
C6 0.018(4) 0.036(5) 0.027(4) 0.010(4) 0.008(3) 0.001(3)
C7 0.019(4) 0.022(4) 0.008(3) -0.007(3) 0.001(3) -0.002(3)
C8 0.038(5) 0.022(4) 0.020(4) -0.005(3) 0.011(3) -0.001(3)
C10 0.023(4) 0.038(5) 0.027(4) 0.007(3) 0.004(3) -0.019(4)
C9 0.043(5) 0.028(4) 0.024(4) -0.002(3) 0.009(4) -0.016(4)
C11 0.014(3) 0.032(4) 0.020(3) 0.009(3) 0.006(3) 0.004(3)
C12 0.016(4) 0.024(4) 0.021(3) 0.006(3) 0.003(3) 0.001(3)
C13 0.012(3) 0.020(4) 0.012(3) 0.005(3) 0.001(3) -0.001(3)
C14 0.022(4) 0.024(4) 0.025(4) 0.003(3) 0.009(3) -0.002(3)
C15 0.020(4) 0.014(3) 0.037(4) 0.003(3) 0.009(3) -0.008(3)
C16 0.011(3) 0.027(4) 0.033(4) 0.016(3) 0.006(3) -0.001(3)
C17 0.023(4) 0.032(5) 0.026(4) 0.000(3) 0.016(3) 0.000(3)
C18 0.012(3) 0.030(4) 0.020(3) 0.002(3) 0.003(3) 0.000(3)
C19 0.015(3) 0.020(4) 0.014(3) 0.003(3) 0.008(3) -0.005(3)
C20 0.030(4) 0.033(4) 0.015(4) 0.004(3) 0.005(3) -0.003(4)
C21 0.034(4) 0.041(5) 0.016(4) -0.007(4) 0.008(3) -0.006(4)
C22 0.029(4) 0.030(4) 0.013(3) -0.001(3) 0.004(3) -0.020(4)
C23 0.020(4) 0.028(4) 0.030(4) 0.007(3) 0.000(3) -0.004(3)
C24 0.028(4) 0.020(4) 0.017(3) 0.008(3) 0.007(3) 0.000(3)
C25 0.014(3) 0.023(4) 0.013(3) 0.000(3) 0.001(3) -0.005(3)
C26 0.018(4) 0.040(5) 0.023(4) -0.001(3) 0.007(3) 0.007(3)
C27 0.018(3) 0.027(4) 0.015(3) -0.008(3) 0.005(3) -0.006(3)
C28 0.036(5) 0.017(4) 0.028(4) -0.005(3) 0.017(4) 0.007(3)
C29 0.023(4) 0.013(3) 0.021(4) -0.003(3) 0.001(3) 0.002(3)
C30 0.023(4) 0.019(4) 0.027(4) -0.004(3) 0.006(3) 0.006(3)
C31 0.011(3) 0.028(4) 0.023(4) 0.005(3) 0.006(3) 0.005(3)
C32 0.018(4) 0.030(4) 0.020(3) -0.005(3) 0.003(3) 0.010(3)
Cl1 0.0454(12) 0.0304(10) 0.0305(10) 0.0000(8) 0.0170(9) 0.0015(9)
Cl2 0.0592(15) 0.0397(13) 0.0355(11) -0.0048(10) 0.0224(10) -0.0126(11)
C1W 0.027(4) 0.038(5) 0.028(4) -0.006(4) 0.012(3) -0.008(4)

loop_
_atom_type_symbol
_atom_type_description
_atom_type_scat_dispersion_real
_atom_type_scat_dispersion_imag
_atom_type_scat_source
C C 0.0033 0.0016 'International Tables Vol C Tables 4.2.6.8 and 6.1.1.4'
H H 0.0000 0.0000 'International Tables Vol C Tables 4.2.6.8 and 6.1.1.4'
F F 0.0171 0.0103 'International Tables Vol C Tables 4.2.6.8 and 6.1.1.4'
S S 0.1246 0.1234 'International Tables Vol C Tables 4.2.6.8 and 6.1.1.4'
Pt Pt -1.7033 8.3905 'International Tables Vol C Tables 4.2.6.8 and 6.1.1.4'
Cl Cl 0.1484 0.1585 'International Tables Vol C Tables 4.2.6.8 and 6.1.1.4'

loop_
_geom_angle_atom_site_label_1
_geom_angle_atom_site_label_2
_geom_angle_atom_site_label_3
_geom_angle
C7 Pt1 C1 89.8(3)
C7 Pt1 S2 96.11(19)
C1 Pt1 S2 173.9(3)
C7 Pt1 S1 175.9(2)
C1 Pt1 S1 93.6(2)
S2 Pt1 S1 80.45(6)
C19 Pt2 C13 91.2(3)
C19 Pt2 S2 94.1(2)
C13 Pt2 S2 173.62(19)
C19 Pt2 S1 173.8(2)
C13 Pt2 S1 94.53(18)
S2 Pt2 S1 80.11(6)
C25 S1 C27 100.6(3)
C25 S1 Pt1 114.5(2)
C27 S1 Pt1 112.5(2)
C25 S1 Pt2 111.9(2)
C27 S1 Pt2 118.9(3)
Pt1 S1 Pt2 99.35(7)
C29 S2 C31 99.7(3)
C29 S2 Pt1 114.7(2)
C31 S2 Pt1 114.2(2)
C29 S2 Pt2 113.5(3)
C31 S2 Pt2 115.5(2)
Pt1 S2 Pt2 100.03(6)
C2 C1 C6 117.7(7)
C2 C1 Pt1 121.5(6)
C6 C1 Pt1 120.8(6)
C1 C2 C3 122.3(8)
C1 C2 H2 118.9
C3 C2 H2 118.9
C4 C3 C2 118.0(8)
C4 C3 H3 121.0
C2 C3 H3 121.0
C3 C4 C5 123.0(8)
C3 C4 F1 118.6(9)
C5 C4 F1 118.4(9)
C4 C5 C6 118.7(8)
C4 C5 H5 120.6
C6 C5 H5 120.6
C5 C6 C1 120.3(8)
C5 C6 H6 119.8
C1 C6 H6 119.8
C12 C7 C8 116.7(7)
C12 C7 Pt1 122.4(6)
C8 C7 Pt1 120.9(6)
C9 C8 C7 122.1(8)
C9 C8 H8 118.9
C7 C8 H8 118.9
C11 C10 F2 118.4(8)
C11 C10 C9 122.8(7)
F2 C10 C9 118.8(8)
C8 C9 C10 117.5(8)
C8 C9 H9 121.3
C10 C9 H9 121.3
C10 C11 C12 118.4(7)
C10 C11 H11 120.8
C12 C11 H11 120.8
C11 C12 C7 122.4(7)
C11 C12 H12 118.8
C7 C12 H12 118.8
C14 C13 C18 117.9(7)
C14 C13 Pt2 122.3(5)
C18 C13 Pt2 119.7(5)
C13 C14 C15 121.5(7)
C13 C14 H14 119.2
C15 C14 H14 119.2
C16 C15 C14 117.9(7)
C16 C15 H15 121.1
C14 C15 H15 121.1
C17 C16 C15 123.9(7)
C17 C16 F3 117.7(7)
C15 C16 F3 118.4(7)
C16 C17 C18 117.1(7)
C16 C17 H17 121.5
C18 C17 H17 121.5
C13 C18 C17 121.8(8)
C13 C18 H18 119.1
C17 C18 H18 119.1
C24 C19 C20 118.8(6)
C24 C19 Pt2 121.9(5)
C20 C19 Pt2 119.1(6)
C21 C20 C19 120.8(8)
C21 C20 H20 119.6
C19 C20 H20 119.6
C22 C21 C20 117.3(8)
C22 C21 H21 121.4
C20 C21 H21 121.4
C23 C22 F4 119.2(8)
C23 C22 C21 123.8(7)
F4 C22 C21 116.8(7)
C22 C23 C24 117.6(7)
C22 C23 H23 121.2
C24 C23 H23 121.2
C19 C24 C23 121.6(7)
C19 C24 H24 119.2
C23 C24 H24 119.2
C26 C25 S1 109.6(5)
C26 C25 H25A 109.8
S1 C25 H25A 109.8
C26 C25 H25B 109.8
S1 C25 H25B 109.8
H25A C25 H25B 108.2
C25 C26 H26A 109.5
C25 C26 H26B 109.5
H26A C26 H26B 109.5
C25 C26 H26C 109.5
H26A C26 H26C 109.5
H26B C26 H26C 109.5
C28 C27 S1 109.5(5)
C28 C27 H27A 109.8
S1 C27 H27A 109.8
C28 C27 H27B 109.8
S1 C27 H27B 109.8
H27A C27 H27B 108.2
C27 C28 H28A 109.5
C27 C28 H28B 109.5
H28A C28 H28B 109.5
C27 C28 H28C 109.5
H28A C28 H28C 109.5
H28B C28 H28C 109.5
C30 C29 S2 111.5(5)
C30 C29 H29A 109.3
S2 C29 H29A 109.3
C30 C29 H29B 109.3
S2 C29 H29B 109.3
H29A C29 H29B 108.0
C29 C30 H30A 109.5
C29 C30 H30B 109.5
H30A C30 H30B 109.5
C29 C30 H30C 109.5
H30A C30 H30C 109.5
H30B C30 H30C 109.5
C32 C31 S2 109.5(5)
C32 C31 H31A 109.8
S2 C31 H31A 109.8
C32 C31 H31B 109.8
S2 C31 H31B 109.8
H31A C31 H31B 108.2
C31 C32 H32A 109.5
C31 C32 H32B 109.5
H32A C32 H32B 109.5
C31 C32 H32C 109.5
H32A C32 H32C 109.5
H32B C32 H32C 109.5
Cl1 C1W Cl2 112.0(4)
Cl1 C1W H1W1 109.2
Cl2 C1W H1W1 109.2
Cl1 C1W H1W2 109.2
Cl2 C1W H1W2 109.2
H1W1 C1W H1W2 107.9

loop_
_geom_bond_atom_site_label_1
_geom_bond_atom_site_label_2
_geom_bond_distance
Pt1 C7 2.006(8)
Pt1 C1 2.015(7)
Pt1 S2 2.3504(16)
Pt1 S1 2.3581(19)
Pt2 C19 2.029(6)
Pt2 C13 2.039(7)
Pt2 S2 2.3545(18)
Pt2 S1 2.3705(16)
S1 C25 1.804(7)
S1 C27 1.806(7)
S2 C29 1.797(7)
S2 C31 1.819(7)
F1 C4 1.373(9)
F2 C10 1.395(9)
F3 C16 1.372(8)
F4 C22 1.373(8)
C1 C2 1.382(11)
C1 C6 1.430(12)
C2 C3 1.386(11)
C2 H2 0.9500
C3 C4 1.372(15)
C3 H3 0.9500
C4 C5 1.373(14)
C5 C6 1.386(12)
C5 H5 0.9500
C6 H6 0.9500
C7 C12 1.392(10)
C7 C8 1.417(11)
C8 C9 1.386(11)
C8 H8 0.9500
C10 C11 1.362(12)
C10 C9 1.395(12)
C9 H9 0.9500
C11 C12 1.389(11)
C11 H11 0.9500
C12 H12 0.9500
C13 C14 1.365(11)
C13 C18 1.396(10)
C14 C15 1.405(10)
C14 H14 0.9500
C15 C16 1.362(10)
C15 H15 0.9500
C16 C17 1.349(12)
C17 C18 1.407(10)
C17 H17 0.9500
C18 H18 0.9500
C19 C24 1.380(11)
C19 C20 1.408(11)
C20 C21 1.404(10)
C20 H20 0.9500
C21 C22 1.393(13)
C21 H21 0.9500
C22 C23 1.360(12)
C23 C24 1.409(10)
C23 H23 0.9500
C24 H24 0.9500
C25 C26 1.517(11)
C25 H25A 0.9900
C25 H25B 0.9900
C26 H26A 0.9800
C26 H26B 0.9800
C26 H26C 0.9800
C27 C28 1.526(10)
C27 H27A 0.9900
C27 H27B 0.9900
C28 H28A 0.9800
C28 H28B 0.9800
C28 H28C 0.9800
C29 C30 1.520(10)
C29 H29A 0.9900
C29 H29B 0.9900
C30 H30A 0.9800
C30 H30B 0.9800
C30 H30C 0.9800
C31 C32 1.513(11)
C31 H31A 0.9900
C31 H31B 0.9900
C32 H32A 0.9800
C32 H32B 0.9800
C32 H32C 0.9800
Cl1 C1W 1.753(8)
Cl2 C1W 1.780(9)
C1W H1W1 0.9900
C1W H1W2 0.9900

loop_
_geom_torsion_atom_site_label_1
_geom_torsion_atom_site_label_2
_geom_torsion_atom_site_label_3
_geom_torsion_atom_site_label_4
_geom_torsion
C7 Pt1 S1 C25 -154(3)
C1 Pt1 S1 C25 60.1(4)
S2 Pt1 S1 C25 -121.3(2)
C7 Pt1 S1 C27 92(3)
C1 Pt1 S1 C27 -53.8(4)
S2 Pt1 S1 C27 124.7(3)
C7 Pt1 S1 Pt2 -35(3)
C1 Pt1 S1 Pt2 179.4(3)
S2 Pt1 S1 Pt2 -2.03(8)
C19 Pt2 S1 C25 103(2)
C13 Pt2 S1 C25 -53.3(3)
S2 Pt2 S1 C25 123.3(3)
C19 Pt2 S1 C27 -141(2)
C13 Pt2 S1 C27 63.3(3)
S2 Pt2 S1 C27 -120.2(3)
C19 Pt2 S1 Pt1 -18(2)
C13 Pt2 S1 Pt1 -174.5(2)
S2 Pt2 S1 Pt1 2.03(8)
C7 Pt1 S2 C29 -58.4(4)
C1 Pt1 S2 C29 138(2)
S1 Pt1 S2 C29 123.8(3)
C7 Pt1 S2 C31 55.8(4)
C1 Pt1 S2 C31 -108(2)
S1 Pt1 S2 C31 -122.0(3)
C7 Pt1 S2 Pt2 179.8(2)
C1 Pt1 S2 Pt2 16(2)
S1 Pt1 S2 Pt2 2.05(8)
C19 Pt2 S2 C29 53.2(4)
C13 Pt2 S2 C29 -91.7(19)
S1 Pt2 S2 C29 -124.7(3)
C19 Pt2 S2 C31 -61.2(4)
C13 Pt2 S2 C31 154.0(19)
S1 Pt2 S2 C31 121.0(3)
C19 Pt2 S2 Pt1 175.8(2)
C13 Pt2 S2 Pt1 31.0(19)
S1 Pt2 S2 Pt1 -2.04(8)
C7 Pt1 C1 C2 -84.0(7)
S2 Pt1 C1 C2 80(2)
S1 Pt1 C1 C2 93.7(7)
C7 Pt1 C1 C6 95.0(7)
S2 Pt1 C1 C6 -101(3)
S1 Pt1 C1 C6 -87.4(7)
C6 C1 C2 C3 2.9(12)
Pt1 C1 C2 C3 -178.1(6)
C1 C2 C3 C4 -2.5(13)
C2 C3 C4 C5 1.6(13)
C2 C3 C4 F1 -178.6(7)
C3 C4 C5 C6 -1.3(13)
F1 C4 C5 C6 178.9(7)
C4 C5 C6 C1 1.7(12)
C2 C1 C6 C5 -2.5(12)
Pt1 C1 C6 C5 178.5(6)
C1 Pt1 C7 C12 79.2(6)
S2 Pt1 C7 C12 -99.1(6)
S1 Pt1 C7 C12 -66(3)
C1 Pt1 C7 C8 -102.8(6)
S2 Pt1 C7 C8 78.9(6)
S1 Pt1 C7 C8 112(3)
C12 C7 C8 C9 0.9(11)
Pt1 C7 C8 C9 -177.2(6)
C7 C8 C9 C10 0.2(12)
C11 C10 C9 C8 -2.3(12)
F2 C10 C9 C8 179.1(7)
F2 C10 C11 C12 -178.3(6)
C9 C10 C11 C12 3.0(12)
C10 C11 C12 C7 -1.7(11)
C8 C7 C12 C11 -0.2(10)
Pt1 C7 C12 C11 177.9(5)
C19 Pt2 C13 C14 119.6(6)
S2 Pt2 C13 C14 -96(2)
S1 Pt2 C13 C14 -62.9(6)
C19 Pt2 C13 C18 -64.7(6)
S2 Pt2 C13 C18 80(2)
S1 Pt2 C13 C18 112.8(5)
C18 C13 C14 C15 0.4(11)
Pt2 C13 C14 C15 176.2(6)
C13 C14 C15 C16 0.3(11)
C14 C15 C16 C17 -1.5(11)
C14 C15 C16 F3 -177.9(7)
C15 C16 C17 C18 2.0(11)
F3 C16 C17 C18 178.4(7)
C14 C13 C18 C17 0.1(11)
Pt2 C13 C18 C17 -175.8(6)
C16 C17 C18 C13 -1.3(11)
C13 Pt2 C19 C24 -103.3(7)
S2 Pt2 C19 C24 80.4(6)
S1 Pt2 C19 C24 100(2)
C13 Pt2 C19 C20 82.6(6)
S2 Pt2 C19 C20 -93.7(6)
S1 Pt2 C19 C20 -74(2)
C24 C19 C20 C21 -1.1(12)
Pt2 C19 C20 C21 173.2(6)
C19 C20 C21 C22 2.5(12)
C20 C21 C22 C23 -3.0(12)
C20 C21 C22 F4 -179.8(7)
F4 C22 C23 C24 178.7(6)
C21 C22 C23 C24 2.0(12)
C20 C19 C24 C23 0.0(11)
Pt2 C19 C24 C23 -174.1(6)
C22 C23 C24 C19 -0.4(11)
C27 S1 C25 C26 178.9(5)
Pt1 S1 C25 C26 58.1(5)
Pt2 S1 C25 C26 -53.9(5)
C25 S1 C27 C28 174.5(5)
Pt1 S1 C27 C28 -63.3(5)
Pt2 S1 C27 C28 52.1(6)
C31 S2 C29 C30 -179.8(5)
Pt1 S2 C29 C30 -57.4(6)
Pt2 S2 C29 C30 56.8(6)
C29 S2 C31 C32 177.1(5)
Pt1 S2 C31 C32 54.3(5)
Pt2 S2 C31 C32 -60.9(5)
